data_2019764
loop_
_publ_author_name
'Sarojini, Balladka K.'
'Yathirajan, Hemmige S.'
'Hosten, Eric C.'
'Betz, Richard'
'Glidewell, Christopher'

_publ_section_title
;
 Ethyl
 (4-benzyloxyphenyl)-6-methyl-2-sulfanylidene-1,2,3,4-tetrahydropyrimidine-5-carboxylate
 and a redetermination of ethyl
 (4<i>RS</i>)-4-(4-methoxyphenyl)-6-methyl-2-sulfanylidene-1,2,3,4-tetrahydropyrimidine-5-carboxylate,
 as its 0.105-hydrate, both at 200K: subtly different hydrogen-bonded
 ribbons
;
_journal_coeditor_code SK3572
_journal_issue 1
_journal_name_full 'Acta Crystallographica Section C'
_journal_page_first
;
;
_journal_paper_doi 10.1107/S2053229614026758
_journal_volume 71
_journal_year 2015
_chemical_formula_iupac 'C15 H18 N2 O3 S, 0.105H2 O'
_chemical_formula_moiety 'C15 H18 N2 O3 S, 0.105(H2 O)'
_chemical_formula_sum 'C15 H18.21 N2 O3.105 S'
_chemical_formula_weight 308.26
_chemical_name_systematic
'Ethyl (4<i>RS</i>)-4-(4-methoxyphenyl)-6-methyl-2-sulfanylidene-1,2,3,4-tetrahydropyrimidine-5-carboxylate 0.105-hydrate'
_space_group_crystal_system monoclinic
_space_group_IT_number 15
_space_group_name_Hall '-C 2yc'
_space_group_name_H-M_alt 'C 1 2/c 1'
_symmetry_space_group_name_Hall '-C 2yc'
_symmetry_space_group_name_H-M 'C 1 2/c 1'
_atom_sites_solution_hydrogens mixed
_audit_creation_method SHELXL-2014
_cell_angle_alpha 90
_cell_angle_beta 102.0080(10)
_cell_angle_gamma 90
_cell_formula_units_Z 8
_cell_length_a 18.1455(6)
_cell_length_b 7.3171(2)
_cell_length_c 25.0493(8)
_cell_measurement_reflns_used 4024
_cell_measurement_temperature 200(2)
_cell_measurement_theta_max 28.306
_cell_measurement_theta_min 1.662
_cell_volume 3253.08(17)
_computing_cell_refinement
;
SAINT (Bruker, 2009)
;
_computing_data_collection
;
APEX2 (Bruker, 2009)
;
_computing_data_reduction
;
SAINT (Bruker, 2009)
;
_computing_molecular_graphics
;
PLATON (Spek, 2009)
;
_computing_publication_material
;
PLATON (Spek, 2009) and SHELXL2014 (Sheldrick, 2015)
;
_computing_structure_refinement
;
SHELXL2014 (Sheldrick, 2015)
;
_computing_structure_solution
;
SHELXS97 (Sheldrick, 2008)
;
_diffrn_ambient_temperature 200(2)
_diffrn_measured_fraction_theta_full 0.998
_diffrn_measured_fraction_theta_max 0.996
_diffrn_measurement_device_type 'Bruker APEXII CCD'
_diffrn_measurement_method '\f and \w scans'
_diffrn_radiation_type MoK\a
_diffrn_radiation_wavelength 0.71073
_diffrn_reflns_av_R_equivalents 0.0149
_diffrn_reflns_limit_h_max 24
_diffrn_reflns_limit_h_min -16
_diffrn_reflns_limit_k_max 9
_diffrn_reflns_limit_k_min -9
_diffrn_reflns_limit_l_max 33
_diffrn_reflns_limit_l_min -33
_diffrn_reflns_number 14922
_diffrn_reflns_theta_full 25.242
_diffrn_reflns_theta_max 28.306
_diffrn_reflns_theta_min 3.011
_diffrn_standards_decay_% 0
_diffrn_standards_interval_count 0
_diffrn_standards_number 0
_exptl_absorpt_coefficient_mu 0.211
_exptl_absorpt_correction_T_max 0.961
_exptl_absorpt_correction_T_min 0.906
_exptl_absorpt_correction_type multi-scan
_exptl_absorpt_process_details
;
(SADABS; Sheldrick, 2003)
;
_exptl_crystal_colour colourless
_exptl_crystal_density_diffrn 1.259
_exptl_crystal_description plate
_exptl_crystal_F_000 1304.4
_exptl_crystal_size_max 0.519
_exptl_crystal_size_mid 0.480
_exptl_crystal_size_min 0.191
_refine_diff_density_max 0.348
_refine_diff_density_min -0.228
_refine_ls_extinction_method none
_refine_ls_goodness_of_fit_ref 1.041
_refine_ls_hydrogen_treatment mixed
_refine_ls_matrix_type full
_refine_ls_number_parameters 202
_refine_ls_number_reflns 4023
_refine_ls_number_restraints 0
_refine_ls_restrained_S_all 1.041
_refine_ls_R_factor_all 0.0431
_refine_ls_R_factor_gt 0.0358
_refine_ls_shift/su_max 0.001
_refine_ls_shift/su_mean 0.000
_refine_ls_structure_factor_coef Fsqd
_refine_ls_weighting_details 'w=1/[\s^2^(Fo^2^)+(0.0493P)^2^+2.7236P] where P=(Fo^2^+2Fc^2^)/3'
_refine_ls_weighting_scheme calc
_refine_ls_wR_factor_gt 0.0958
_refine_ls_wR_factor_ref 0.1014
_reflns_number_gt 3447
_reflns_number_total 4023
_reflns_threshold_expression I>2\s(I)
_cod_data_source_file sk3572sup1.cif
_cod_data_source_block II
_cod_database_code 2019764
_cod_database_fobs_code 2019764
_shelx_space_group_comment
;
The symmetry employed for this shelxl refinement is uniquely defined
by the following loop, which should always be used as a source of
symmetry information in preference to the above space-group names.
They are only intended as comments.
;
_shelx_estimated_absorpt_t_min 0.899
_shelx_estimated_absorpt_t_max 0.961
_shelxl_version_number 2.014

loop_
_space_group_symop_operation_xyz
'x, y, z'
'-x, y, -z+1/2'
'x+1/2, y+1/2, z'
'-x+1/2, y+1/2, -z+1/2'
'-x, -y, -z'
'x, -y, z-1/2'
'-x+1/2, -y+1/2, -z'
'x+1/2, -y+1/2, z-1/2'

loop_
_atom_site_type_symbol
_atom_site_label
_atom_site_fract_x
_atom_site_fract_y
_atom_site_fract_z
_atom_site_U_iso_or_equiv
_atom_site_adp_type
_atom_site_calc_flag
_atom_site_occupancy
N N1 0.58395(6) 0.14175(15) 0.05939(4) 0.0243(2) Uani d 1
H H1 0.5704(9) 0.033(2) 0.0609(7) 0.029 Uiso d 1
C C2 0.64611(7) 0.17583(17) 0.03842(5) 0.0227(2) Uani d 1
S S21 0.69387(2) 0.00082(4) 0.01780(2) 0.03111(11) Uani d 1
N N3 0.66379(6) 0.35016(14) 0.03425(4) 0.0247(2) Uani d 1
H H3 0.7022(9) 0.371(2) 0.0209(6) 0.030 Uiso d 1
C C4 0.63694(7) 0.49796(16) 0.06557(5) 0.0223(2) Uani d 1
H H4 0.6356 0.6144 0.0445 0.027 Uiso calc 1
C C5 0.55778(7) 0.45320(16) 0.07152(5) 0.0225(2) Uani d 1
C C6 0.53519(7) 0.27681(16) 0.07031(5) 0.0228(2) Uani d 1
C C41 0.69191(7) 0.52154(16) 0.12017(5) 0.0224(2) Uani d 1
C C42 0.68044(8) 0.44080(18) 0.16797(5) 0.0269(3) Uani d 1
H H42 0.6348 0.3766 0.1676 0.032 Uiso calc 1
C C43 0.73407(8) 0.45151(19) 0.21645(5) 0.0302(3) Uani d 1
H H43 0.7248 0.3968 0.2488 0.036 Uiso calc 1
C C44 0.80118(8) 0.54267(18) 0.21714(5) 0.0284(3) Uani d 1
C C45 0.81305(8) 0.62852(19) 0.16998(6) 0.0299(3) Uani d 1
H H45 0.8584 0.6943 0.1706 0.036 Uiso calc 1
C C46 0.75898(7) 0.61814(17) 0.12227(5) 0.0272(3) Uani d 1
H H46 0.7675 0.6776 0.0904 0.033 Uiso calc 1
O O441 0.85890(6) 0.55694(15) 0.26190(4) 0.0383(2) Uani d 1
C C441 0.85197(12) 0.4539(3) 0.30910(7) 0.0516(5) Uani d 1
H H44A 0.8414 0.3258 0.2988 0.077 Uiso calc 1
H H44B 0.8106 0.5035 0.3244 0.077 Uiso calc 1
H H44C 0.8991 0.4616 0.3364 0.077 Uiso calc 1
C C51 0.51321(7) 0.61165(17) 0.08256(5) 0.0250(3) Uani d 1
O O51 0.52961(6) 0.76801(13) 0.07394(5) 0.0373(2) Uani d 1
O O52 0.45486(6) 0.56864(13) 0.10456(5) 0.0370(2) Uani d 1
C C53 0.40870(9) 0.71759(19) 0.11794(7) 0.0368(3) Uani d 1
H H53A 0.3833 0.7819 0.0844 0.044 Uiso calc 1
H H53B 0.4402 0.8066 0.1424 0.044 Uiso calc 1
C C54 0.35186(11) 0.6335(2) 0.14581(9) 0.0540(5) Uani d 1
H H54A 0.3173 0.7281 0.1535 0.081 Uiso calc 1
H H54B 0.3776 0.5772 0.1801 0.081 Uiso calc 1
H H54C 0.3234 0.5400 0.1221 0.081 Uiso calc 1
C C61 0.46201(8) 0.20188(19) 0.07949(7) 0.0352(3) Uani d 1
H H61A 0.4208 0.2831 0.0626 0.053 Uiso calc 1
H H61B 0.4637 0.1934 0.1188 0.053 Uiso calc 1
H H61C 0.4537 0.0801 0.0631 0.053 Uiso calc 1
O O71 1.0000 0.737(3) 0.2500 0.158(11) Uiso d 0.210(11)
H H71A 0.9550 0.6822 0.2540 0.238 Uiso d 0.105(5)
H H71B 1.0450 0.6822 0.2460 0.238 Uiso d 0.105(5)

loop_
_atom_site_aniso_label
_atom_site_aniso_U_11
_atom_site_aniso_U_22
_atom_site_aniso_U_33
_atom_site_aniso_U_12
_atom_site_aniso_U_13
_atom_site_aniso_U_23
N1 0.0278(5) 0.0146(5) 0.0332(5) -0.0028(4) 0.0128(4) 0.0008(4)
C2 0.0258(6) 0.0206(6) 0.0226(5) -0.0019(5) 0.0072(4) -0.0011(4)
S21 0.03462(19) 0.02042(16) 0.0433(2) -0.00156(12) 0.01972(15) -0.00386(13)
N3 0.0294(6) 0.0197(5) 0.0294(5) -0.0050(4) 0.0159(4) -0.0029(4)
C4 0.0268(6) 0.0149(5) 0.0273(6) -0.0029(4) 0.0104(5) -0.0005(4)
C5 0.0243(6) 0.0176(5) 0.0267(6) -0.0017(4) 0.0075(5) 0.0006(4)
C6 0.0231(6) 0.0191(5) 0.0269(6) -0.0011(5) 0.0069(5) 0.0008(4)
C41 0.0258(6) 0.0151(5) 0.0279(6) -0.0012(4) 0.0092(5) -0.0018(4)
C42 0.0293(6) 0.0221(6) 0.0312(6) -0.0048(5) 0.0110(5) 0.0004(5)
C43 0.0385(7) 0.0249(6) 0.0286(6) -0.0026(5) 0.0102(5) 0.0032(5)
C44 0.0318(7) 0.0217(6) 0.0311(6) 0.0013(5) 0.0048(5) -0.0036(5)
C45 0.0279(6) 0.0261(6) 0.0367(7) -0.0064(5) 0.0092(5) -0.0026(5)
C46 0.0305(6) 0.0228(6) 0.0307(6) -0.0051(5) 0.0120(5) 0.0003(5)
O441 0.0399(6) 0.0367(5) 0.0341(5) -0.0038(5) -0.0020(4) -0.0007(4)
C441 0.0671(12) 0.0435(9) 0.0359(8) -0.0066(9) -0.0084(8) 0.0059(7)
C51 0.0260(6) 0.0192(6) 0.0304(6) -0.0008(5) 0.0069(5) 0.0000(5)
O51 0.0404(6) 0.0166(4) 0.0603(7) -0.0019(4) 0.0226(5) 0.0007(4)
O52 0.0373(5) 0.0189(4) 0.0628(7) 0.0028(4) 0.0283(5) 0.0022(4)
C53 0.0372(8) 0.0220(6) 0.0559(9) 0.0057(6) 0.0205(7) -0.0009(6)
C54 0.0538(10) 0.0326(8) 0.0868(13) 0.0011(7) 0.0407(10) -0.0058(9)
C61 0.0277(7) 0.0221(6) 0.0593(9) -0.0048(5) 0.0173(6) -0.0030(6)

loop_
_atom_type_symbol
_atom_type_description
_atom_type_scat_dispersion_real
_atom_type_scat_dispersion_imag
_atom_type_scat_source
C C 0.0033 0.0016 'International Tables Vol C Tables 4.2.6.8 and 6.1.1.4'
H H 0.0000 0.0000 'International Tables Vol C Tables 4.2.6.8 and 6.1.1.4'
N N 0.0061 0.0033 'International Tables Vol C Tables 4.2.6.8 and 6.1.1.4'
O O 0.0106 0.0060 'International Tables Vol C Tables 4.2.6.8 and 6.1.1.4'
S S 0.1246 0.1234 'International Tables Vol C Tables 4.2.6.8 and 6.1.1.4'

loop_
_geom_angle_atom_site_label_1
_geom_angle_atom_site_label_2
_geom_angle_atom_site_label_3
_geom_angle
C2 N1 C6 123.86(11)
C2 N1 H1 117.9(12)
C6 N1 H1 117.5(12)
N3 C2 N1 116.10(11)
N3 C2 S21 123.97(9)
N1 C2 S21 119.90(9)
C2 N3 C4 123.44(10)
C2 N3 H3 116.1(12)
C4 N3 H3 117.7(11)
N3 C4 C5 108.62(9)
N3 C4 C41 109.42(10)
C5 C4 C41 113.20(10)
N3 C4 H4 108.5
C5 C4 H4 108.5
C41 C4 H4 108.5
C6 C5 C51 125.45(11)
C6 C5 C4 119.64(11)
C51 C5 C4 114.74(10)
C5 C6 N1 118.70(11)
C5 C6 C61 128.31(12)
N1 C6 C61 112.99(11)
C42 C41 C46 117.88(12)
C42 C41 C4 122.50(11)
C46 C41 C4 119.49(11)
C41 C42 C43 121.69(12)
C41 C42 H42 119.2
C43 C42 H42 119.2
C44 C43 C42 119.43(12)
C44 C43 H43 120.3
C42 C43 H43 120.3
O441 C44 C43 124.56(13)
O441 C44 C45 115.64(12)
C43 C44 C45 119.80(13)
C46 C45 C44 120.08(12)
C46 C45 H45 120.0
C44 C45 H45 120.0
C45 C46 C41 121.06(12)
C45 C46 H46 119.5
C41 C46 H46 119.5
C44 O441 C441 116.92(12)
O441 C441 H44A 109.5
O441 C441 H44B 109.5
H44A C441 H44B 109.5
O441 C441 H44C 109.5
H44A C441 H44C 109.5
H44B C441 H44C 109.5
O51 C51 O52 122.92(12)
O51 C51 C5 123.00(12)
O52 C51 C5 114.04(11)
C51 O52 C53 117.67(11)
O52 C53 C54 106.60(12)
O52 C53 H53A 110.4
C54 C53 H53A 110.4
O52 C53 H53B 110.4
C54 C53 H53B 110.4
H53A C53 H53B 108.6
C53 C54 H54A 109.5
C53 C54 H54B 109.5
H54A C54 H54B 109.5
C53 C54 H54C 109.5
H54A C54 H54C 109.5
H54B C54 H54C 109.5
C6 C61 H61A 109.5
C6 C61 H61B 109.5
H61A C61 H61B 109.5
C6 C61 H61C 109.5
H61A C61 H61C 109.5
H61B C61 H61C 109.5
H71A O71 H71B 128.7

loop_
_geom_bond_atom_site_label_1
_geom_bond_atom_site_label_2
_geom_bond_distance
N1 C2 1.3627(16)
N1 C6 1.3910(16)
N1 H1 0.836(17)
C2 N3 1.3248(16)
C2 S21 1.6864(13)
N3 C4 1.4771(15)
N3 H3 0.848(16)
C4 C5 1.5106(17)
C4 C41 1.5256(17)
C4 H4 1.0000
C5 C6 1.3525(16)
C5 C51 1.4724(17)
C6 C61 1.4980(17)
C41 C42 1.3892(17)
C41 C46 1.3989(17)
C42 C43 1.3915(19)
C42 H42 0.9500
C43 C44 1.385(2)
C43 H43 0.9500
C44 O441 1.3699(16)
C44 C45 1.3936(19)
C45 C46 1.3818(19)
C45 H45 0.9500
C46 H46 0.9500
O441 C441 1.430(2)
C441 H44A 0.9800
C441 H44B 0.9800
C441 H44C 0.9800
C51 O51 1.2128(15)
C51 O52 1.3291(16)
O52 C53 1.4555(16)
C53 C54 1.493(2)
C53 H53A 0.9900
C53 H53B 0.9900
C54 H54A 0.9800
C54 H54B 0.9800
C54 H54C 0.9800
C61 H61A 0.9800
C61 H61B 0.9800
C61 H61C 0.9800
O71 H71A 0.9351
O71 H71B 0.9351

loop_
_geom_hbond_atom_site_label_D
_geom_hbond_atom_site_label_H
_geom_hbond_atom_site_label_A
_geom_hbond_site_symmetry_A
_geom_hbond_distance_DH
_geom_hbond_distance_HA
_geom_hbond_distance_DA
_geom_hbond_angle_DHA
_geom_hbond_publ_flag
N1 H1 O51 1_545 0.836(15) 2.125(15) 2.9552(15) 172.2(16) no
N3 H3 S21 7_655 0.847(16) 2.477(16) 3.3108(12) 168.1(13) no
O71 H71A O441 . 0.935 2.02 2.949(10) 178 no

loop_
_geom_torsion_atom_site_label_1
_geom_torsion_atom_site_label_2
_geom_torsion_atom_site_label_3
_geom_torsion_atom_site_label_4
_geom_torsion
C6 N1 C2 N3 7.45(18)
C6 N1 C2 S21 -170.69(9)
N1 C2 N3 C4 19.96(18)
S21 C2 N3 C4 -161.98(9)
C2 N3 C4 C5 -35.56(16)
C2 N3 C4 C41 88.46(14)
N3 C4 C5 C6 26.59(15)
C41 C4 C5 C6 -95.15(13)
N3 C4 C5 C51 -157.92(10)
C41 C4 C5 C51 80.34(13)
C51 C5 C6 N1 -179.85(11)
C4 C5 C6 N1 -4.87(18)
C51 C5 C6 C61 0.1(2)
C4 C5 C6 C61 175.04(13)
C2 N1 C6 C5 -14.65(18)
C2 N1 C6 C61 165.42(12)
N3 C4 C41 C42 -96.71(13)
C5 C4 C41 C42 24.58(16)
N3 C4 C41 C46 79.16(13)
C5 C4 C41 C46 -159.55(11)
C46 C41 C42 C43 -1.22(19)
C4 C41 C42 C43 174.71(12)
C41 C42 C43 C44 -0.9(2)
C42 C43 C44 O441 -177.83(13)
C42 C43 C44 C45 2.5(2)
O441 C44 C45 C46 178.37(12)
C43 C44 C45 C46 -1.9(2)
C44 C45 C46 C41 -0.3(2)
C42 C41 C46 C45 1.81(19)
C4 C41 C46 C45 -174.24(12)
C43 C44 O441 C441 7.0(2)
C45 C44 O441 C441 -173.34(14)
C6 C5 C51 O51 -166.64(14)
C4 C5 C51 O51 18.17(18)
C6 C5 C51 O52 15.55(19)
C4 C5 C51 O52 -159.64(11)
O51 C51 O52 C53 0.9(2)
C5 C51 O52 C53 178.66(12)
C51 O52 C53 C54 -175.52(14)
